data_7047654
loop_
_publ_author_name
'Afolabi, Fatai'
'Souissi, Wided'
'Rivi\`ere, Guillaume'
'Lemaitre, Cl\'ement'
'Roe, S. Mark'
'Crickmore, Neil'
'Viseux, Eddy M. E.'

_publ_section_title
;
 Synthesis of novel heteroleptic delocalised cationic pyrazole gold
 complexes as potent HepG2 cytotoxic agents.
;
_journal_issue 43
_journal_name_full 'Dalton transactions (Cambridge, England : 2003)'
_journal_page_first 15338
_journal_page_last 15343
_journal_paper_doi 10.1039/c8dt02832j
_journal_volume 47
_journal_year 2018
_chemical_formula_moiety 'C24 H23 Au N4 O P, Cl O4'
_chemical_formula_sum 'C24 H23 Au Cl N4 O5 P'
_chemical_formula_weight 710.85
_space_group_crystal_system triclinic
_space_group_IT_number 2
_space_group_name_Hall '-P 1'
_space_group_name_H-M_alt 'P -1'
_symmetry_space_group_name_Hall '-P 1'
_symmetry_space_group_name_H-M 'P -1'
_atom_sites_solution_hydrogens geom
_atom_sites_solution_primary dual
_audit_creation_date 2018-04-20
_audit_creation_method
;
Olex2 1.2
(compiled 2018.04.18 svn.r3501 for OlexSys, GUI svn.r5488)
;
_audit_update_record
;
2018-07-06 deposited with the CCDC.
2018-09-26 downloaded from the CCDC.
;
_cell_angle_alpha 66.312(8)
_cell_angle_beta 74.845(7)
_cell_angle_gamma 66.970(8)
_cell_formula_units_Z 4
_cell_length_a 13.2511(11)
_cell_length_b 14.8189(13)
_cell_length_c 15.7353(12)
_cell_measurement_reflns_used 8023
_cell_measurement_temperature 173
_cell_measurement_theta_max 71.1710
_cell_measurement_theta_min 3.7600
_cell_volume 2584.0(4)
_computing_cell_refinement 'CrysAlisPro 1.171.38.46 (Rigaku OD, 2015)'
_computing_data_collection 'CrysAlisPro 1.171.38.46 (Rigaku OD, 2015)'
_computing_data_reduction 'CrysAlisPro 1.171.38.46 (Rigaku OD, 2015)'
_computing_molecular_graphics 'Olex2 (Dolomanov et al., 2009)'
_computing_publication_material 'Olex2 (Dolomanov et al., 2009)'
_computing_structure_refinement 'ShelXL (Sheldrick, 2015)'
_computing_structure_solution 'ShelXT (Sheldrick, 2015)'
_diffrn_ambient_temperature 173
_diffrn_detector 'CCD plate'
_diffrn_detector_area_resol_mean 16.1033
_diffrn_detector_type Eos
_diffrn_measured_fraction_theta_full 0.997
_diffrn_measured_fraction_theta_max 0.997
_diffrn_measurement_details
;
List of Runs (angles in degrees, time in seconds):

  # Type    Start    End  Width  t~exp~   \w     \q     \k     \f   Frames
#--------------------------------------------------------------------------
  1  \w   -100.00 -69.00   1.00    5.00    --  -36.88-178.00-180.00   31
  2  \w    -87.00 -28.00   1.00    5.00    --  -36.88 119.00 -43.00   59
  3  \w   -108.00 -60.00   1.00    5.00    --  -36.88-178.00   0.00   48
  4  \w   -108.00 -39.00   1.00    5.00    --  -36.88 158.00 110.00   69
  5  \w     20.00 104.00   1.00    5.00    --   36.88  57.00  30.00   84
  6  \w    -27.00  14.00   1.00    5.00    --   36.88 -57.00 150.00   41
  7  \w     36.00  65.00   1.00    5.00    --   36.88 178.00 -60.00   29
  8  \w     51.00 101.00   1.00    5.00    --   36.88 178.00-180.00   50
  9  \w      8.00 108.00   1.00    5.00    --   36.88  19.00 -30.00  100
 10  \w    114.00 174.00   1.00   30.00    --  107.00  45.00 120.00   60
 11  \w     69.00 176.00   1.00   30.00    --  107.00  15.00  60.00  107
 12  \w     89.00 116.00   1.00   30.00    --  107.00 -92.00  22.03   27
 13  \w    126.00 172.00   1.00   30.00    --  107.00  30.00  90.00   46
 14  \w     39.00 114.00   1.00   30.00    --  107.00 -45.00 -90.00   75
 15  \w     42.00 124.00   1.00   30.00    --  107.00 -45.00-180.00   82
 16  \w     41.00 113.00   1.00   30.00    --  107.00 -45.00  60.00   72
 17  \w     41.00  66.00   1.00   30.00    --  107.00-111.00 -60.00   25
 18  \w     54.00 119.00   1.00   30.00    --  107.00 -30.00  90.00   65
 19  \w     61.00 124.00   1.00   30.00    --  107.00 -45.00 -30.00   63
 20  \w     51.00 143.00   1.00   30.00    --  107.00 -93.00  80.85   92
 21  \w     71.00 121.00   1.00   30.00    --  107.00 -91.00-171.33   50
 22  \w     59.00 133.00   1.00   30.00    --  107.00 -92.00 -64.15   74
;
_diffrn_measurement_device 'four-circle diffractometer'
_diffrn_measurement_device_type 'Xcalibur, Eos, Gemini ultra'
_diffrn_measurement_method '\w scans'
_diffrn_orient_matrix_type 'CrysAlisPro convention (1999,Acta A55,543-557)'
_diffrn_orient_matrix_UB_11 -0.0705084000
_diffrn_orient_matrix_UB_12 -0.0649097000
_diffrn_orient_matrix_UB_13 0.0070740000
_diffrn_orient_matrix_UB_21 -0.0036689000
_diffrn_orient_matrix_UB_22 0.0490501000
_diffrn_orient_matrix_UB_23 -0.1064568000
_diffrn_orient_matrix_UB_31 0.1059335000
_diffrn_orient_matrix_UB_32 -0.0881918000
_diffrn_orient_matrix_UB_33 -0.0149953000
_diffrn_radiation_monochromator mirror
_diffrn_radiation_probe x-ray
_diffrn_radiation_type CuK\a
_diffrn_radiation_wavelength 1.54184
_diffrn_reflns_av_R_equivalents 0.0310
_diffrn_reflns_av_unetI/netI 0.0415
_diffrn_reflns_Laue_measured_fraction_full 0.997
_diffrn_reflns_Laue_measured_fraction_max 0.997
_diffrn_reflns_limit_h_max 15
_diffrn_reflns_limit_h_min -12
_diffrn_reflns_limit_k_max 17
_diffrn_reflns_limit_k_min -17
_diffrn_reflns_limit_l_max 18
_diffrn_reflns_limit_l_min -18
_diffrn_reflns_number 15895
_diffrn_reflns_point_group_measured_fraction_full 0.997
_diffrn_reflns_point_group_measured_fraction_max 0.997
_diffrn_reflns_theta_full 67.065
_diffrn_reflns_theta_max 67.065
_diffrn_reflns_theta_min 3.442
_diffrn_source 'fine-focus sealed X-ray tube'
_diffrn_source_type 'Enhance Ultra (Cu) X-ray Source'
_exptl_absorpt_coefficient_mu 12.601
_exptl_absorpt_correction_T_max 1.00000
_exptl_absorpt_correction_T_min 0.41190
_exptl_absorpt_correction_type multi-scan
_exptl_absorpt_process_details
;
CrysAlisPro 1.171.38.46 (Rigaku Oxford Diffraction, 2015)
Empirical absorption correction using spherical harmonics,
 implemented in SCALE3 ABSPACK scaling algorithm.
;
_exptl_crystal_colour colourless
_exptl_crystal_colour_primary colourless
_exptl_crystal_density_diffrn 1.827
_exptl_crystal_description needle
_exptl_crystal_F_000 1384
_exptl_crystal_recrystallization_method 'Re-crystallisation from solvent: DCM, hexane'
_exptl_crystal_size_max 0.32
_exptl_crystal_size_mid 0.1
_exptl_crystal_size_min 0.04
_refine_diff_density_max 1.252
_refine_diff_density_min -1.828
_refine_diff_density_rms 0.137
_refine_ls_extinction_method none
_refine_ls_goodness_of_fit_ref 1.021
_refine_ls_hydrogen_treatment constr
_refine_ls_matrix_type full
_refine_ls_number_parameters 671
_refine_ls_number_reflns 9215
_refine_ls_number_restraints 8
_refine_ls_restrained_S_all 1.021
_refine_ls_R_factor_all 0.0376
_refine_ls_R_factor_gt 0.0338
_refine_ls_shift/su_max 0.002
_refine_ls_shift/su_mean 0.000
_refine_ls_structure_factor_coef Fsqd
_refine_ls_weighting_details 'w=1/[\s^2^(Fo^2^)+(0.0624P)^2^] where P=(Fo^2^+2Fc^2^)/3'
_refine_ls_weighting_scheme calc
_refine_ls_wR_factor_gt 0.0905
_refine_ls_wR_factor_ref 0.0938
_reflns_Friedel_coverage 0.000
_reflns_number_gt 8225
_reflns_number_total 9215
_reflns_threshold_expression 'I > 2\s(I)'
_cod_data_source_file c8dt02832j2.cif
_cod_data_source_block v04af71d
_cod_depositor_comments 'Adding full bibliography for 7047652--7047655.cif.'
_cod_database_code 7047654
_shelx_shelxl_version_number 2014/7
_chemical_oxdiff_formula 'C80 H120 Au4 Cl2 N26 O20 P6 '
_shelx_space_group_comment
;
The symmetry employed for this shelxl refinement is uniquely defined
by the following loop, which should always be used as a source of
symmetry information in preference to the above space-group names.
They are only intended as comments.
;
_reflns_odcompleteness_completeness 99.73
_reflns_odcompleteness_iscentric 1
_reflns_odcompleteness_theta 66.97
_olex2_refinement_description
;
1. Fixed Uiso
 At 1.2 times of:
  All C(H) groups, All C(H,H) groups, All C(H,H,H,H) groups, All N(H,H) groups
 At 1.5 times of:
  All O(H) groups
2. Restrained distances
 C6A-C1AA
 1.5 with sigma of 0.02
3. Rigid bond restraints
 O1A, C6A
 with sigma for 1-2 distances of 0.01 and sigma for 1-3 distances of 0.01
4. Uiso/Uaniso restraints and constraints
O1A \\sim C6A: within 1.7A with sigma of 0.04 and sigma for terminal atoms of
0.08
5. Others
 Sof(O1A)=Sof(H1A)=Sof(H1AC)=Sof(H1AD)=Sof(C6A)=Sof(H6AA)=Sof(H6AB)=1-FVAR(1)
 Sof(O1)=Sof(H1)=Sof(H1AA)=Sof(H1AB)=Sof(C6)=Sof(H6C)=Sof(H6D)=FVAR(1)
6.a Secondary CH2 refined with riding coordinates:
 C1AA(H1AA,H1AB), C1AA(H1AC,H1AD), C6(H6C,H6D), C6A(H6AA,H6AB), C127(H12A,
 H12B), C128(H12C,H12D)
6.b Aromatic/amide H refined with riding coordinates:
 C5(H5), C12(H12), C13(H13), C14(H14), C15(H15), C16(H16), C17(H17), C18(H18),
 C19(H19), C20(H20), C21(H21), C22(H22), C23(H23), C24(H24), C25(H25), C26(H26),
  C105(H105), C112(H112), C113(H113), C114(H114), C115(H115), C116(H116),
 C117(H117), C118(H118), C119(H119), C120(H120), C121(H121), C122(H122),
 C123(H123), C124(H124), C125(H125), C126(H126)
6.c X=CH2 refined with riding coordinates:
 N6(H6A,H6B), N106(H10A,H10B)
6.d Idealised tetrahedral OH refined as rotating group:
 O1(H1), O1A(H1A), O129(H129)
;
_olex2_date_sample_data_collection 2017-11-14
_olex2_submission_special_instructions 'No special instructions were received'
_oxdiff_exptl_absorpt_empirical_details
;
Empirical correction (ABSPACK) includes:
- Absorption correction using spherical harmonics
- Frame scaling
;
_oxdiff_exptl_absorpt_empirical_full_max 4.334
_oxdiff_exptl_absorpt_empirical_full_min 0.676

loop_
_space_group_symop_operation_xyz
'x, y, z'
'-x, -y, -z'

loop_
_atom_site_label
_atom_site_type_symbol
_atom_site_fract_x
_atom_site_fract_y
_atom_site_fract_z
_atom_site_U_iso_or_equiv
_atom_site_adp_type
_atom_site_occupancy
_atom_site_site_symmetry_order
_atom_site_calc_flag
_atom_site_refinement_flags_posn
_atom_site_refinement_flags_adp
_atom_site_refinement_flags_occupancy
_atom_site_disorder_assembly
_atom_site_disorder_group
Au1 Au 1.18340(2) 0.34636(2) 0.33210(2) 0.03239(7) Uani 1 1 d . . . . .
P1 P 1.07725(9) 0.49937(8) 0.24586(7) 0.0272(2) Uani 1 1 d . . . . .
O1 O 1.0408(6) 0.1864(7) 0.4334(6) 0.070(3) Uani 0.661(14) 1 d . . P A 1
H1 H 0.9730 0.1953 0.4401 0.105 Uiso 0.661(14) 1 calc GR . P A 1
O1A O 1.0598(11) 0.0776(10) 0.5159(9) 0.057(4) Uani 0.339(14) 1 d . U P A 2
H1A H 0.9914 0.1002 0.5312 0.086 Uiso 0.339(14) 1 calc GR . P A 2
N1 N 1.2797(3) 0.2087(3) 0.4194(3) 0.0322(8) Uani 1 1 d . . . . .
N2 N 1.2694(3) 0.1125(3) 0.4452(3) 0.0310(7) Uani 1 1 d . . . . .
N6 N 1.3283(4) -0.0544(3) 0.5615(3) 0.0499(11) Uani 1 1 d . . . . .
H6A H 1.2912 -0.0794 0.5426 0.060 Uiso 1 1 calc R . . . .
H6B H 1.3668 -0.0945 0.6089 0.060 Uiso 1 1 calc R . . . .
N8 N 1.4996(4) 0.0293(3) 0.6676(3) 0.0459(10) Uani 1 1 d . . . . .
C1AA C 1.2135(4) 0.0899(4) 0.3915(3) 0.0413(10) Uani 1 1 d D . . . .
H1AA H 1.2594 0.0224 0.3828 0.050 Uiso 0.661(14) 1 calc R . P A 1
H1AB H 1.2081 0.1441 0.3287 0.050 Uiso 0.661(14) 1 calc R . P A 1
H1AC H 1.2374 0.0138 0.4052 0.050 Uiso 0.339(14) 1 calc R . P A 2
H1AD H 1.2333 0.1232 0.3237 0.050 Uiso 0.339(14) 1 calc R . P A 2
C3 C 1.3260(4) 0.0449(3) 0.5182(3) 0.0311(8) Uani 1 1 d . . . . .
C4 C 1.3732(4) 0.1011(3) 0.5406(3) 0.0301(8) Uani 1 1 d . . . . .
C5 C 1.3422(4) 0.2012(3) 0.4769(3) 0.0342(9) Uani 1 1 d . . . . .
H5 H 1.3628 0.2568 0.4748 0.041 Uiso 1 1 calc R . . . .
C6 C 1.1013(9) 0.0850(10) 0.4344(9) 0.049(3) Uani 0.661(14) 1 d . . P A 1
H6C H 1.0698 0.0642 0.3974 0.059 Uiso 0.661(14) 1 calc R . P A 1
H6D H 1.1025 0.0350 0.4992 0.059 Uiso 0.661(14) 1 calc R . P A 1
C6A C 1.0867(13) 0.1319(16) 0.4174(13) 0.038(5) Uani 0.339(14) 1 d D U P A 2
H6AA H 1.0627 0.2077 0.4053 0.046 Uiso 0.339(14) 1 calc R . P A 2
H6AB H 1.0480 0.1198 0.3790 0.046 Uiso 0.339(14) 1 calc R . P A 2
C7 C 1.4430(4) 0.0612(3) 0.6110(3) 0.0329(9) Uani 1 1 d . . . . .
C9 C 0.9647(3) 0.4895(3) 0.2087(3) 0.0293(8) Uani 1 1 d . . . . .
C10 C 1.0126(4) 0.5904(3) 0.3095(3) 0.0322(8) Uani 1 1 d . . . . .
C11 C 1.1524(3) 0.5668(3) 0.1410(3) 0.0291(8) Uani 1 1 d . . . . .
C12 C 0.8950(4) 0.4395(3) 0.2774(3) 0.0371(9) Uani 1 1 d . . . . .
H12 H 0.9103 0.4083 0.3404 0.044 Uiso 1 1 calc R . . . .
C13 C 0.8032(4) 0.4352(4) 0.2542(4) 0.0430(10) Uani 1 1 d . . . . .
H13 H 0.7554 0.4015 0.3011 0.052 Uiso 1 1 calc R . . . .
C14 C 0.7821(4) 0.4804(4) 0.1621(4) 0.0458(11) Uani 1 1 d . . . . .
H14 H 0.7190 0.4783 0.1460 0.055 Uiso 1 1 calc R . . . .
C15 C 0.8516(4) 0.5287(4) 0.0933(4) 0.0460(11) Uani 1 1 d . . . . .
H15 H 0.8370 0.5583 0.0301 0.055 Uiso 1 1 calc R . . . .
C16 C 0.9437(4) 0.5341(4) 0.1164(3) 0.0391(10) Uani 1 1 d . . . . .
H16 H 0.9913 0.5679 0.0693 0.047 Uiso 1 1 calc R . . . .
C17 C 0.9115(4) 0.6678(4) 0.2901(3) 0.0404(10) Uani 1 1 d . . . . .
H17 H 0.8710 0.6692 0.2476 0.048 Uiso 1 1 calc R . . . .
C18 C 0.8700(5) 0.7428(4) 0.3329(4) 0.0517(12) Uani 1 1 d . . . . .
H18 H 0.8016 0.7966 0.3193 0.062 Uiso 1 1 calc R . . . .
C19 C 0.9296(6) 0.7386(5) 0.3958(4) 0.0589(15) Uani 1 1 d . . . . .
H19 H 0.9019 0.7903 0.4248 0.071 Uiso 1 1 calc R . . . .
C20 C 1.0273(6) 0.6614(6) 0.4163(4) 0.0629(16) Uani 1 1 d . . . . .
H20 H 1.0667 0.6591 0.4600 0.076 Uiso 1 1 calc R . . . .
C21 C 1.0697(5) 0.5863(5) 0.3740(4) 0.0501(12) Uani 1 1 d . . . . .
H21 H 1.1375 0.5321 0.3890 0.060 Uiso 1 1 calc R . . . .
C22 C 1.1128(4) 0.6747(4) 0.1012(4) 0.0448(12) Uani 1 1 d . . . . .
H22 H 1.0462 0.7137 0.1286 0.054 Uiso 1 1 calc R . . . .
C23 C 1.1713(5) 0.7257(4) 0.0207(4) 0.0531(13) Uani 1 1 d . . . . .
H23 H 1.1452 0.7995 -0.0059 0.064 Uiso 1 1 calc R . . . .
C24 C 1.2672(5) 0.6688(4) -0.0203(3) 0.0477(12) Uani 1 1 d . . . . .
H24 H 1.3059 0.7032 -0.0761 0.057 Uiso 1 1 calc R . . . .
C25 C 1.3066(4) 0.5618(4) 0.0202(4) 0.0422(10) Uani 1 1 d . . . . .
H25 H 1.3736 0.5229 -0.0069 0.051 Uiso 1 1 calc R . . . .
C26 C 1.2488(4) 0.5107(4) 0.1006(3) 0.0352(9) Uani 1 1 d . . . . .
H26 H 1.2759 0.4370 0.1276 0.042 Uiso 1 1 calc R . . . .
Au10 Au 0.36408(2) 0.87129(2) 0.19232(2) 0.03195(7) Uani 1 1 d . . . . .
P101 P 0.26119(9) 1.02021(8) 0.10005(7) 0.0282(2) Uani 1 1 d . . . . .
O129 O 0.4842(4) 0.5666(3) 0.1539(3) 0.0539(9) Uani 1 1 d . . . . .
H129 H 0.4803 0.5061 0.1747 0.081 Uiso 1 1 calc GR . . . .
N101 N 0.4659(3) 0.7368(3) 0.2753(3) 0.0339(8) Uani 1 1 d . . . . .
N102 N 0.4566(3) 0.6395(3) 0.3035(3) 0.0337(8) Uani 1 1 d . . . . .
N106 N 0.5413(3) 0.4683(3) 0.4013(3) 0.0366(8) Uani 1 1 d . . . . .
H10A H 0.4964 0.4444 0.3905 0.044 Uiso 1 1 calc R . . . .
H10B H 0.5923 0.4258 0.4385 0.044 Uiso 1 1 calc R . . . .
N108 N 0.7353(5) 0.5533(4) 0.4844(4) 0.0587(13) Uani 1 1 d . . . . .
C103 C 0.5319(4) 0.5693(3) 0.3611(3) 0.0283(8) Uani 1 1 d . . . . .
C104 C 0.5895(4) 0.6247(3) 0.3728(3) 0.0296(8) Uani 1 1 d . . . . .
C105 C 0.5457(4) 0.7275(3) 0.3182(3) 0.0347(9) Uani 1 1 d . . . . .
H105 H 0.5690 0.7831 0.3122 0.042 Uiso 1 1 calc R . . . .
C107 C 0.6716(4) 0.5841(3) 0.4330(3) 0.0371(10) Uani 1 1 d . . . . .
C109 C 0.3260(4) 1.1196(3) 0.0640(3) 0.0317(8) Uani 1 1 d . . . . .
C110 C 0.1260(4) 1.0734(4) 0.1565(3) 0.0371(9) Uani 1 1 d . . . . .
C111 C 0.2406(4) 1.0096(3) -0.0041(3) 0.0308(8) Uani 1 1 d . . . . .
C112 C 0.3399(4) 1.1847(3) -0.0280(3) 0.0391(10) Uani 1 1 d . . . . .
H112 H 0.3177 1.1767 -0.0766 0.047 Uiso 1 1 calc R . . . .
C113 C 0.3863(4) 1.2611(4) -0.0481(4) 0.0461(11) Uani 1 1 d . . . . .
H113 H 0.3976 1.3046 -0.1110 0.055 Uiso 1 1 calc R . . . .
C114 C 0.4163(4) 1.2743(4) 0.0225(4) 0.0469(12) Uani 1 1 d . . . . .
H114 H 0.4468 1.3279 0.0081 0.056 Uiso 1 1 calc R . . . .
C115 C 0.4024(4) 1.2101(4) 0.1142(4) 0.0456(11) Uani 1 1 d . . . . .
H115 H 0.4226 1.2198 0.1628 0.055 Uiso 1 1 calc R . . . .
C116 C 0.3589(4) 1.1317(4) 0.1345(4) 0.0398(10) Uani 1 1 d . . . . .
H116 H 0.3515 1.0859 0.1971 0.048 Uiso 1 1 calc R . . . .
C117 C 0.0725(5) 1.1810(5) 0.1298(5) 0.0592(15) Uani 1 1 d . . . . .
H117 H 0.1076 1.2274 0.0823 0.071 Uiso 1 1 calc R . . . .
C118 C -0.0314(7) 1.2189(7) 0.1729(7) 0.084(2) Uani 1 1 d . . . . .
H118 H -0.0680 1.2920 0.1544 0.101 Uiso 1 1 calc R . . . .
C119 C -0.0835(5) 1.1536(8) 0.2420(5) 0.077(2) Uani 1 1 d . . . . .
H119 H -0.1555 1.1817 0.2707 0.093 Uiso 1 1 calc R . . . .
C120 C -0.0313(5) 1.0469(7) 0.2700(4) 0.067(2) Uani 1 1 d . . . . .
H120 H -0.0668 1.0014 0.3183 0.081 Uiso 1 1 calc R . . . .
C121 C 0.0738(4) 1.0069(5) 0.2265(4) 0.0467(12) Uani 1 1 d . . . . .
H121 H 0.1099 0.9338 0.2449 0.056 Uiso 1 1 calc R . . . .
C122 C 0.1383(5) 1.0499(4) -0.0352(4) 0.0453(11) Uani 1 1 d . . . . .
H122 H 0.0757 1.0853 -0.0012 0.054 Uiso 1 1 calc R . . . .
C123 C 0.1256(5) 1.0396(5) -0.1152(4) 0.0534(13) Uani 1 1 d . . . . .
H123 H 0.0551 1.0679 -0.1362 0.064 Uiso 1 1 calc R . . . .
C124 C 0.2172(5) 0.9874(5) -0.1640(4) 0.0522(13) Uani 1 1 d . . . . .
H124 H 0.2091 0.9796 -0.2187 0.063 Uiso 1 1 calc R . . . .
C125 C 0.3205(5) 0.9464(4) -0.1341(4) 0.0485(12) Uani 1 1 d . . . . .
H125 H 0.3830 0.9116 -0.1686 0.058 Uiso 1 1 calc R . . . .
C126 C 0.3320(4) 0.9565(4) -0.0542(4) 0.0426(10) Uani 1 1 d . . . . .
H126 H 0.4025 0.9272 -0.0328 0.051 Uiso 1 1 calc R . . . .
C127 C 0.3646(5) 0.6247(4) 0.2802(4) 0.0454(11) Uani 1 1 d . . . . .
H12A H 0.2941 0.6768 0.2939 0.055 Uiso 1 1 calc R . . . .
H12B H 0.3599 0.5545 0.3192 0.055 Uiso 1 1 calc R . . . .
C128 C 0.3815(5) 0.6362(4) 0.1787(4) 0.0447(11) Uani 1 1 d . . . . .
H12C H 0.3208 0.6227 0.1653 0.054 Uiso 1 1 calc R . . . .
H12D H 0.3786 0.7086 0.1400 0.054 Uiso 1 1 calc R . . . .
Cl1 Cl 0.75197(10) 0.22063(8) 0.52615(8) 0.0405(2) Uani 1 1 d . . . . .
O3 O 0.7257(6) 0.3261(3) 0.5132(5) 0.093(2) Uani 1 1 d . . . . .
O4 O 0.8055(8) 0.1627(5) 0.6071(5) 0.127(3) Uani 1 1 d . . . . .
O5 O 0.8188(4) 0.1940(6) 0.4482(4) 0.0907(19) Uani 1 1 d . . . . .
O6 O 0.6524(6) 0.2031(7) 0.5334(6) 0.117(3) Uani 1 1 d . . . . .
Cl2 Cl 0.52905(9) 0.30538(7) 0.26479(7) 0.0329(2) Uani 1 1 d . . . . .
O7 O 0.6371(4) 0.3005(4) 0.2659(4) 0.0678(12) Uani 1 1 d . . . . .
O8 O 0.4515(4) 0.3587(3) 0.3266(3) 0.0521(9) Uani 1 1 d . . . . .
O9 O 0.4977(4) 0.3622(3) 0.1716(3) 0.0512(9) Uani 1 1 d . . . . .
O10 O 0.5228(4) 0.2017(3) 0.2937(3) 0.0489(9) Uani 1 1 d . . . . .

loop_
_atom_site_aniso_label
_atom_site_aniso_U_11
_atom_site_aniso_U_22
_atom_site_aniso_U_33
_atom_site_aniso_U_23
_atom_site_aniso_U_13
_atom_site_aniso_U_12
Au1 0.02892(11) 0.02856(11) 0.03130(10) -0.00291(7) -0.00842(7) -0.00525(7)
P1 0.0252(5) 0.0267(5) 0.0278(5) -0.0064(4) -0.0084(4) -0.0060(4)
O1 0.037(4) 0.080(5) 0.116(7) -0.062(5) 0.005(4) -0.023(4)
O1A 0.053(7) 0.067(8) 0.050(7) -0.010(5) -0.005(5) -0.027(6)
N1 0.0285(18) 0.0261(16) 0.0360(18) 0.0002(14) -0.0124(15) -0.0083(14)
N2 0.0282(18) 0.0296(17) 0.0337(17) -0.0078(14) -0.0069(14) -0.0087(14)
N6 0.073(3) 0.0287(19) 0.054(2) -0.0028(17) -0.032(2) -0.018(2)
N8 0.057(3) 0.042(2) 0.044(2) -0.0068(17) -0.022(2) -0.020(2)
C1AA 0.048(3) 0.047(2) 0.033(2) -0.0141(18) -0.011(2) -0.014(2)
C3 0.031(2) 0.0264(19) 0.033(2) -0.0088(15) -0.0084(16) -0.0046(16)
C4 0.031(2) 0.0297(19) 0.0284(19) -0.0088(15) -0.0054(16) -0.0090(16)
C5 0.034(2) 0.030(2) 0.037(2) -0.0070(17) -0.0072(18) -0.0127(17)
C6 0.040(5) 0.048(7) 0.075(7) -0.026(6) -0.023(5) -0.015(5)
C6A 0.052(11) 0.028(10) 0.039(8) -0.021(8) -0.016(7) -0.001(10)
C7 0.036(2) 0.0277(19) 0.037(2) -0.0084(16) -0.0090(18) -0.0122(17)
C9 0.0245(19) 0.0282(18) 0.037(2) -0.0143(16) -0.0085(16) -0.0034(15)
C10 0.035(2) 0.034(2) 0.0307(19) -0.0092(15) -0.0065(16) -0.0142(18)
C11 0.026(2) 0.034(2) 0.0269(18) -0.0074(15) -0.0051(15) -0.0099(16)
C12 0.039(2) 0.037(2) 0.039(2) -0.0163(18) -0.0043(18) -0.0126(19)
C13 0.036(2) 0.048(3) 0.054(3) -0.024(2) -0.002(2) -0.017(2)
C14 0.033(2) 0.051(3) 0.064(3) -0.026(2) -0.015(2) -0.013(2)
C15 0.044(3) 0.055(3) 0.044(3) -0.017(2) -0.019(2) -0.012(2)
C16 0.041(3) 0.041(2) 0.036(2) -0.0099(18) -0.0097(19) -0.014(2)
C17 0.040(3) 0.046(2) 0.038(2) -0.0200(19) -0.0022(19) -0.011(2)
C18 0.050(3) 0.048(3) 0.054(3) -0.025(2) 0.005(2) -0.011(2)
C19 0.079(4) 0.061(3) 0.055(3) -0.039(3) 0.010(3) -0.034(3)
C20 0.080(4) 0.077(4) 0.054(3) -0.035(3) -0.012(3) -0.032(4)
C21 0.054(3) 0.059(3) 0.047(3) -0.022(2) -0.021(2) -0.014(3)
C22 0.036(3) 0.034(2) 0.041(2) -0.0011(19) 0.001(2) -0.003(2)
C23 0.050(3) 0.040(3) 0.045(3) 0.004(2) -0.004(2) -0.010(2)
C24 0.049(3) 0.053(3) 0.034(2) -0.007(2) 0.000(2) -0.021(2)
C25 0.032(2) 0.055(3) 0.042(2) -0.025(2) 0.0042(19) -0.011(2)
C26 0.032(2) 0.037(2) 0.037(2) -0.0155(18) -0.0025(18) -0.0102(18)
Au10 0.03562(12) 0.02335(10) 0.03476(11) -0.00690(7) -0.01371(8) -0.00443(7)
P101 0.0285(5) 0.0231(4) 0.0305(5) -0.0091(4) -0.0093(4) -0.0023(4)
O129 0.064(2) 0.0411(18) 0.060(2) -0.0154(17) -0.0096(19) -0.0211(18)
N101 0.044(2) 0.0216(16) 0.0402(19) -0.0056(14) -0.0233(17) -0.0079(15)
N102 0.040(2) 0.0251(16) 0.0396(19) -0.0088(14) -0.0163(16) -0.0093(15)
N106 0.044(2) 0.0268(17) 0.043(2) -0.0071(14) -0.0190(17) -0.0111(16)
N108 0.067(3) 0.052(2) 0.066(3) -0.002(2) -0.042(3) -0.025(2)
C103 0.034(2) 0.0238(18) 0.0277(18) -0.0090(14) -0.0087(16) -0.0070(16)
C104 0.033(2) 0.0295(19) 0.0299(19) -0.0117(15) -0.0094(16) -0.0082(16)
C105 0.042(2) 0.029(2) 0.041(2) -0.0135(17) -0.0116(19) -0.0129(18)
C107 0.044(3) 0.031(2) 0.042(2) -0.0078(17) -0.016(2) -0.0158(19)
C109 0.034(2) 0.0252(18) 0.036(2) -0.0127(16) -0.0082(17) -0.0046(16)
C110 0.032(2) 0.045(2) 0.035(2) -0.0194(18) -0.0087(17) -0.0038(19)
C111 0.033(2) 0.0256(18) 0.035(2) -0.0113(15) -0.0089(17) -0.0060(16)
C112 0.046(3) 0.031(2) 0.038(2) -0.0109(17) -0.0095(19) -0.0088(19)
C113 0.046(3) 0.034(2) 0.049(3) -0.0069(19) -0.001(2) -0.013(2)
C114 0.040(3) 0.032(2) 0.072(3) -0.024(2) 0.000(2) -0.013(2)
C115 0.040(3) 0.046(3) 0.063(3) -0.031(2) -0.010(2) -0.011(2)
C116 0.044(3) 0.035(2) 0.043(2) -0.0150(18) -0.011(2) -0.0098(19)
C117 0.044(3) 0.053(3) 0.077(4) -0.035(3) -0.007(3) 0.002(3)
C118 0.059(4) 0.083(5) 0.110(6) -0.064(5) -0.010(4) 0.010(4)
C119 0.034(3) 0.139(7) 0.076(4) -0.080(5) -0.003(3) -0.003(4)
C120 0.039(3) 0.131(7) 0.048(3) -0.045(4) 0.006(2) -0.035(4)
C121 0.035(3) 0.071(3) 0.036(2) -0.018(2) -0.007(2) -0.018(2)
C122 0.041(3) 0.050(3) 0.046(3) -0.020(2) -0.013(2) -0.008(2)
C123 0.044(3) 0.072(3) 0.050(3) -0.022(3) -0.022(2) -0.011(3)
C124 0.065(4) 0.063(3) 0.042(3) -0.022(2) -0.013(2) -0.025(3)
C125 0.051(3) 0.054(3) 0.043(3) -0.029(2) -0.004(2) -0.008(2)
C126 0.038(3) 0.045(2) 0.043(2) -0.019(2) -0.010(2) -0.005(2)
C127 0.048(3) 0.039(2) 0.052(3) -0.011(2) -0.018(2) -0.014(2)
C128 0.055(3) 0.038(2) 0.048(3) -0.014(2) -0.019(2) -0.015(2)
Cl1 0.0497(6) 0.0307(5) 0.0383(5) -0.0128(4) -0.0067(5) -0.0081(4)
O3 0.121(5) 0.038(2) 0.136(5) -0.025(3) -0.082(4) -0.004(3)
O4 0.181(8) 0.081(4) 0.076(4) -0.009(3) -0.072(5) 0.019(4)
O5 0.061(3) 0.143(5) 0.072(3) -0.069(4) -0.001(2) -0.008(3)
O6 0.107(5) 0.172(7) 0.135(6) -0.107(6) 0.053(4) -0.094(5)
Cl2 0.0346(5) 0.0307(4) 0.0378(5) -0.0139(4) -0.0081(4) -0.0102(4)
O7 0.043(2) 0.078(3) 0.096(3) -0.036(3) -0.019(2) -0.019(2)
O8 0.069(3) 0.0445(18) 0.054(2) -0.0285(16) 0.0126(18) -0.0300(18)
O9 0.068(3) 0.0404(18) 0.0436(18) -0.0075(14) -0.0193(17) -0.0152(17)
O10 0.070(3) 0.0283(15) 0.052(2) -0.0147(14) -0.0181(18) -0.0125(16)

loop_
_atom_type_symbol
_atom_type_description
_atom_type_scat_dispersion_real
_atom_type_scat_dispersion_imag
_atom_type_scat_source
C C 0.0181 0.0091 'International Tables Vol C Tables 4.2.6.8 and 6.1.1.4'
H H 0.0000 0.0000 'International Tables Vol C Tables 4.2.6.8 and 6.1.1.4'
Au Au -4.4197 7.2980 'International Tables Vol C Tables 4.2.6.8 and 6.1.1.4'
Cl Cl 0.3639 0.7018 'International Tables Vol C Tables 4.2.6.8 and 6.1.1.4'
N N 0.0311 0.0180 'International Tables Vol C Tables 4.2.6.8 and 6.1.1.4'
O O 0.0492 0.0322 'International Tables Vol C Tables 4.2.6.8 and 6.1.1.4'
P P 0.2955 0.4335 'International Tables Vol C Tables 4.2.6.8 and 6.1.1.4'

loop_
_geom_angle_atom_site_label_1
_geom_angle_atom_site_label_2
_geom_angle_atom_site_label_3
_geom_angle
N1 Au1 P1 176.01(11)
C9 P1 Au1 113.42(14)
C9 P1 C10 105.5(2)
C9 P1 C11 106.79(19)
C10 P1 Au1 111.98(14)
C10 P1 C11 104.55(19)
C11 P1 Au1 113.86(14)
C6 O1 H1 109.5
C6A O1A H1A 109.5
N2 N1 Au1 125.7(3)
C5 N1 Au1 125.7(3)
C5 N1 N2 106.8(3)
N1 N2 C1AA 121.7(4)
C3 N2 N1 110.4(3)
C3 N2 C1AA 127.6(4)
H6A N6 H6B 120.0
C3 N6 H6A 120.0
C3 N6 H6B 120.0
N2 C1AA H1AA 108.6
N2 C1AA H1AB 108.6
N2 C1AA H1AC 109.8
N2 C1AA H1AD 109.8
N2 C1AA C6 114.7(6)
N2 C1AA C6A 109.6(8)
H1AA C1AA H1AB 107.6
H1AC C1AA H1AD 108.2
C6 C1AA H1AA 108.6
C6 C1AA H1AB 108.6
C6A C1AA H1AC 109.8
C6A C1AA H1AD 109.8
N2 C3 C4 106.5(4)
N6 C3 N2 124.5(4)
N6 C3 C4 128.9(4)
C3 C4 C7 126.5(4)
C5 C4 C3 105.8(4)
C5 C4 C7 127.6(4)
N1 C5 C4 110.5(4)
N1 C5 H5 124.7
C4 C5 H5 124.7
O1 C6 C1AA 103.9(8)
O1 C6 H6C 111.0
O1 C6 H6D 111.0
C1AA C6 H6C 111.0
C1AA C6 H6D 111.0
H6C C6 H6D 109.0
O1A C6A C1AA 108.4(12)
O1A C6A H6AA 110.0
O1A C6A H6AB 110.0
C1AA C6A H6AA 110.0
C1AA C6A H6AB 110.0
H6AA C6A H6AB 108.4
N8 C7 C4 179.7(5)
C12 C9 P1 117.6(3)
C16 C9 P1 122.2(3)
C16 C9 C12 120.1(4)
C17 C10 P1 121.4(3)
C21 C10 P1 118.5(4)
C21 C10 C17 120.0(5)
C22 C11 P1 120.4(4)
C26 C11 P1 119.8(3)
C26 C11 C22 119.8(4)
C9 C12 H12 119.8
C13 C12 C9 120.4(4)
C13 C12 H12 119.8
C12 C13 H13 120.3
C14 C13 C12 119.3(5)
C14 C13 H13 120.3
C13 C14 H14 119.6
C15 C14 C13 120.8(4)
C15 C14 H14 119.6
C14 C15 H15 119.9
C14 C15 C16 120.2(5)
C16 C15 H15 119.9
C9 C16 C15 119.3(4)
C9 C16 H16 120.4
C15 C16 H16 120.4
C10 C17 H17 120.1
C18 C17 C10 119.8(5)
C18 C17 H17 120.1
C17 C18 H18 120.3
C17 C18 C19 119.3(6)
C19 C18 H18 120.3
C18 C19 H19 119.6
C20 C19 C18 120.8(5)
C20 C19 H19 119.6
C19 C20 H20 119.7
C19 C20 C21 120.5(5)
C21 C20 H20 119.7
C10 C21 H21 120.2
C20 C21 C10 119.6(6)
C20 C21 H21 120.2
C11 C22 H22 120.1
C11 C22 C23 119.9(5)
C23 C22 H22 120.1
C22 C23 H23 120.0
C24 C23 C22 120.0(5)
C24 C23 H23 120.0
C23 C24 H24 120.1
C25 C24 C23 119.8(5)
C25 C24 H24 120.1
C24 C25 H25 119.8
C24 C25 C26 120.4(5)
C26 C25 H25 119.8
C11 C26 C25 120.1(4)
C11 C26 H26 120.0
C25 C26 H26 120.0
N101 Au10 P101 176.98(11)
C109 P101 Au10 109.91(14)
C110 P101 Au10 113.82(16)
C110 P101 C109 104.8(2)
C110 P101 C111 106.7(2)
C111 P101 Au10 113.15(14)
C111 P101 C109 107.9(2)
C128 O129 H129 109.5
N102 N101 Au10 125.1(3)
C105 N101 Au10 127.6(3)
C105 N101 N102 107.0(3)
N101 N102 C127 121.1(4)
C103 N102 N101 110.4(3)
C103 N102 C127 128.0(4)
H10A N106 H10B 120.0
C103 N106 H10A 120.0
C103 N106 H10B 120.0
N102 C103 C104 106.4(3)
N106 C103 N102 124.0(4)
N106 C103 C104 129.4(4)
C103 C104 C107 126.6(4)
C105 C104 C103 106.3(4)
C105 C104 C107 127.0(4)
N101 C105 C104 109.8(4)
N101 C105 H105 125.1
C104 C105 H105 125.1
N108 C107 C104 177.1(6)
C112 C109 P101 123.8(3)
C116 C109 P101 116.4(3)
C116 C109 C112 119.8(4)
C117 C110 P101 120.7(4)
C121 C110 P101 119.7(4)
C121 C110 C117 119.6(5)
C122 C111 P101 122.7(4)
C122 C111 C126 118.9(4)
C126 C111 P101 118.4(3)
C109 C112 H112 120.2
C113 C112 C109 119.5(5)
C113 C112 H112 120.2
C112 C113 H113 119.8
C114 C113 C112 120.4(5)
C114 C113 H113 119.8
C113 C114 H114 119.8
C113 C114 C115 120.5(5)
C115 C114 H114 119.8
C114 C115 H115 120.3
C116 C115 C114 119.5(5)
C116 C115 H115 120.3
C109 C116 H116 119.8
C115 C116 C109 120.3(5)
C115 C116 H116 119.8
C110 C117 H117 120.4
C118 C117 C110 119.2(7)
C118 C117 H117 120.4
C117 C118 H118 119.2
C119 C118 C117 121.5(8)
C119 C118 H118 119.2
C118 C119 H119 120.0
C118 C119 C120 120.1(6)
C120 C119 H119 120.0
C119 C120 H120 120.4
C119 C120 C121 119.3(7)
C121 C120 H120 120.4
C110 C121 C120 120.3(6)
C110 C121 H121 119.8
C120 C121 H121 119.8
C111 C122 H122 119.5
C111 C122 C123 121.1(5)
C123 C122 H122 119.5
C122 C123 H123 120.5
C124 C123 C122 119.1(5)
C124 C123 H123 120.5
C123 C124 H124 119.6
C123 C124 C125 120.8(5)
C125 C124 H124 119.6
C124 C125 H125 120.2
C126 C125 C124 119.6(5)
C126 C125 H125 120.2
C111 C126 H126 119.7
C125 C126 C111 120.5(5)
C125 C126 H126 119.7
N102 C127 H12A 109.5
N102 C127 H12B 109.5
N102 C127 C128 110.6(4)
H12A C127 H12B 108.1
C128 C127 H12A 109.5
C128 C127 H12B 109.5
O129 C128 C127 111.9(4)
O129 C128 H12C 109.2
O129 C128 H12D 109.2
C127 C128 H12C 109.2
C127 C128 H12D 109.2
H12C C128 H12D 107.9
O3 Cl1 O4 107.1(4)
O3 Cl1 O5 112.4(5)
O3 Cl1 O6 107.3(4)
O4 Cl1 O5 111.0(4)
O4 Cl1 O6 113.4(6)
O6 Cl1 O5 105.6(4)
O7 Cl2 O8 110.2(3)
O7 Cl2 O9 110.1(3)
O7 Cl2 O10 110.4(3)
O8 Cl2 O9 108.1(2)
O8 Cl2 O10 109.4(2)
O9 Cl2 O10 108.5(2)

loop_
_geom_bond_atom_site_label_1
_geom_bond_atom_site_label_2
_geom_bond_distance
Au1 P1 2.2342(10)
Au1 N1 2.075(3)
P1 C9 1.812(4)
P1 C10 1.813(5)
P1 C11 1.819(4)
O1 H1 0.8400
O1 C6 1.395(14)
O1A H1A 0.8400
O1A C6A 1.45(2)
N1 N2 1.368(5)
N1 C5 1.325(6)
N2 C1AA 1.458(6)
N2 C3 1.351(6)
N6 H6A 0.8800
N6 H6B 0.8800
N6 C3 1.342(6)
N8 C7 1.146(6)
C1AA H1AA 0.9900
C1AA H1AB 0.9900
C1AA H1AC 0.9900
C1AA H1AD 0.9900
C1AA C6 1.481(12)
C1AA C6A 1.551(15)
C3 C4 1.402(6)
C4 C5 1.384(6)
C4 C7 1.419(6)
C5 H5 0.9500
C6 H6C 0.9900
C6 H6D 0.9900
C6A H6AA 0.9900
C6A H6AB 0.9900
C9 C12 1.394(6)
C9 C16 1.386(6)
C10 C17 1.390(7)
C10 C21 1.386(7)
C11 C22 1.391(6)
C11 C26 1.378(6)
C12 H12 0.9500
C12 C13 1.389(7)
C13 H13 0.9500
C13 C14 1.383(8)
C14 H14 0.9500
C14 C15 1.380(8)
C15 H15 0.9500
C15 C16 1.399(7)
C16 H16 0.9500
C17 H17 0.9500
C17 C18 1.387(7)
C18 H18 0.9500
C18 C19 1.388(9)
C19 H19 0.9500
C19 C20 1.361(10)
C20 H20 0.9500
C20 C21 1.382(8)
C21 H21 0.9500
C22 H22 0.9500
C22 C23 1.397(7)
C23 H23 0.9500
C23 C24 1.382(8)
C24 H24 0.9500
C24 C25 1.381(8)
C25 H25 0.9500
C25 C26 1.392(7)
C26 H26 0.9500
Au10 P101 2.2233(10)
Au10 N101 2.055(4)
P101 C109 1.814(4)
P101 C110 1.801(5)
P101 C111 1.805(4)
O129 H129 0.8400
O129 C128 1.420(7)
N101 N102 1.374(5)
N101 C105 1.333(6)
N102 C103 1.343(6)
N102 C127 1.476(6)
N106 H10A 0.8800
N106 H10B 0.8800
N106 C103 1.337(6)
N108 C107 1.154(7)
C103 C104 1.407(6)
C104 C105 1.383(6)
C104 C107 1.418(6)
C105 H105 0.9500
C109 C112 1.392(6)
C109 C116 1.390(6)
C110 C117 1.398(8)
C110 C121 1.388(8)
C111 C122 1.383(7)
C111 C126 1.400(7)
C112 H112 0.9500
C112 C113 1.384(7)
C113 H113 0.9500
C113 C114 1.378(8)
C114 H114 0.9500
C114 C115 1.384(9)
C115 H115 0.9500
C115 C116 1.384(7)
C116 H116 0.9500
C117 H117 0.9500
C117 C118 1.372(10)
C118 H118 0.9500
C118 C119 1.371(13)
C119 H119 0.9500
C119 C120 1.385(12)
C120 H120 0.9500
C120 C121 1.392(8)
C121 H121 0.9500
C122 H122 0.9500
C122 C123 1.387(7)
C123 H123 0.9500
C123 C124 1.384(8)
C124 H124 0.9500
C124 C125 1.386(8)
C125 H125 0.9500
C125 C126 1.378(7)
C126 H126 0.9500
C127 H12A 0.9900
C127 H12B 0.9900
C127 C128 1.500(7)
C128 H12C 0.9900
C128 H12D 0.9900
Cl1 O3 1.400(5)
Cl1 O4 1.407(6)
Cl1 O5 1.412(5)
Cl1 O6 1.409(6)
Cl2 O7 1.410(4)
Cl2 O8 1.444(4)
Cl2 O9 1.444(4)
Cl2 O10 1.446(3)
